data_7042576
loop_
_publ_author_name
'Ghisolfi, Alessio'
'Fliedel, Christophe'
'de Fr\'emont, Pierre'
'Braunstein, Pierre'

_publ_section_title
;
 Mono- and polynuclear Ag(i) complexes of N-functionalized
 bis(diphenylphosphino)amine DPPA-type ligands: synthesis, solid-state
 structures and reactivity.
;
_journal_issue 17
_journal_name_full 'Dalton transactions (Cambridge, England : 2003)'
_journal_page_first 5571
_journal_page_last 5586
_journal_paper_doi 10.1039/c6dt04755f
_journal_volume 46
_journal_year 2017
_chemical_formula_moiety 'C66 H62 Ag2 N2 O3 P4, 2(B F4), 2(C4 H8 O)'
_chemical_formula_sum 'C74 H78 Ag2 B2 F8 N2 O5 P4'
_chemical_formula_weight 1588.62
_chemical_name_common AG125
_space_group_IT_number 14
_symmetry_cell_setting monoclinic
_symmetry_Int_Tables_number 14
_symmetry_space_group_name_Hall '-P 2ybc'
_symmetry_space_group_name_H-M 'P 1 21/c 1'
_atom_sites_solution_hydrogens geom
_atom_sites_solution_primary direct
_atom_sites_solution_secondary difmap
_audit_creation_method SHELXL-97
_audit_update_record
;
2016-08-01 deposited with the CCDC.
2017-03-10 downloaded from the CCDC.
;
_cell_angle_alpha 90.00
_cell_angle_beta 101.8914(10)
_cell_angle_gamma 90.00
_cell_formula_units_Z 4
_cell_length_a 11.2883(2)
_cell_length_b 23.0676(4)
_cell_length_c 27.7279(3)
_cell_measurement_reflns_used 15763
_cell_measurement_temperature 173(2)
_cell_measurement_theta_max 27.485
_cell_measurement_theta_min 0.998
_cell_volume 7065.23(19)
_computing_cell_refinement 'HKL Scalepack (Otwinowski & Minor 1997)'
_computing_data_collection 'Collect (Bruker AXS BV, 1997-2004)'
_computing_data_reduction 'HKL Denzo and Scalepack (Otwinowski & Minor 1997)'
_computing_molecular_graphics 'Ortep-3 for Windows (Farrugia, 1997)'
_computing_publication_material 'WinGX publication routines (Farrugia, 1999)'
_computing_structure_refinement 'SHELXL-97 (Sheldrick, 2008)'
_computing_structure_solution 'Sir 97'
_diffrn_ambient_temperature 173(2)
_diffrn_detector_area_resol_mean 9
_diffrn_measured_fraction_theta_full 0.990
_diffrn_measured_fraction_theta_max 0.990
_diffrn_measurement_device_type KappaCCD
_diffrn_measurement_method 'CCD rotation images, thick slices'
_diffrn_radiation_monochromator graphite
_diffrn_radiation_probe x-ray
_diffrn_radiation_type MoK\a
_diffrn_radiation_wavelength 0.71073
_diffrn_reflns_av_R_equivalents 0.0641
_diffrn_reflns_av_unetI/netI 0.0785
_diffrn_reflns_limit_h_max 13
_diffrn_reflns_limit_h_min -13
_diffrn_reflns_limit_k_max 28
_diffrn_reflns_limit_k_min -28
_diffrn_reflns_limit_l_max 34
_diffrn_reflns_limit_l_min -34
_diffrn_reflns_number 25030
_diffrn_reflns_theta_full 26.00
_diffrn_reflns_theta_max 26.00
_diffrn_reflns_theta_min 1.92
_diffrn_source 'fine-focus sealed tube'
_exptl_absorpt_coefficient_mu 0.718
_exptl_absorpt_correction_T_max 0.8451
_exptl_absorpt_correction_T_min 0.8444
_exptl_absorpt_correction_type cylinder
_exptl_absorpt_process_details
;
Interpolation using  Int.Tab. Vol. C (1992) p. 523,Tab. 6.3.3.3
for values of muR in the range 0-2.5, and Int.Tab. Vol.II (1959)
p.302; Table 5.3.6 B for muR in the range 2.6-10.0.
The interpolation procedure of C.W.Dwiggins Jr (Acta Cryst.(1975)
A31,146-148) is used with some modification.
;
_exptl_crystal_colour Colorless
_exptl_crystal_density_diffrn 1.494
_exptl_crystal_density_method 'not measured'
_exptl_crystal_description Plates
_exptl_crystal_F_000 3248
_exptl_crystal_recrystallization_method 'THF - Pentane'
_exptl_crystal_size_max 0.20
_exptl_crystal_size_mid 0.16
_exptl_crystal_size_min 0.12
_refine_diff_density_max 1.555
_refine_diff_density_min -0.946
_refine_diff_density_rms 0.100
_refine_ls_extinction_method none
_refine_ls_goodness_of_fit_ref 1.023
_refine_ls_hydrogen_treatment constr
_refine_ls_matrix_type full
_refine_ls_number_parameters 858
_refine_ls_number_reflns 13754
_refine_ls_number_restraints 61
_refine_ls_restrained_S_all 1.039
_refine_ls_R_factor_all 0.1013
_refine_ls_R_factor_gt 0.0621
_refine_ls_shift/su_max 0.011
_refine_ls_shift/su_mean 0.000
_refine_ls_structure_factor_coef Fsqd
_refine_ls_weighting_details 'calc w=1/[\s^2^(Fo^2^)+(0.0430P)^2^+22.1714P] where P=(Fo^2^+2Fc^2^)/3'
_refine_ls_weighting_scheme calc
_refine_ls_wR_factor_gt 0.1233
_refine_ls_wR_factor_ref 0.1352
_reflns_number_gt 9617
_reflns_number_total 13754
_reflns_threshold_expression >2sigma(I)
_cod_data_source_file c6dt04755f2.cif
_cod_data_source_block compound_3c-THF
_cod_depositor_comments 'Adding full bibliography for 7042575--7042581.cif.'
_cod_original_cell_volume 7065.20(19)
_cod_original_sg_symbol_H-M 'P 21/c'
_cod_database_code 7042576

loop_
_symmetry_equiv_pos_as_xyz
'x, y, z'
'-x, y+1/2, -z+1/2'
'-x, -y, -z'
'x, -y-1/2, z-1/2'

loop_
_atom_site_label
_atom_site_type_symbol
_atom_site_fract_x
_atom_site_fract_y
_atom_site_fract_z
_atom_site_U_iso_or_equiv
_atom_site_adp_type
_atom_site_occupancy
_atom_site_symmetry_multiplicity
_atom_site_calc_flag
_atom_site_refinement_flags
_atom_site_disorder_assembly
_atom_site_disorder_group
Ag1 Ag 0.52240(3) -0.014048(16) 0.785698(13) 0.02617(11) Uani 1 1 d . . .
Ag2 Ag 0.76458(4) 0.016854(17) 0.774469(13) 0.02725(11) Uani 1 1 d . . .
P1 P 0.51112(11) -0.05136(5) 0.70349(4) 0.0209(3) Uani 1 1 d . . .
P2 P 0.77842(11) -0.05939(5) 0.71641(4) 0.0209(3) Uani 1 1 d . . .
P3 P 0.80619(11) 0.06333(5) 0.85381(4) 0.0197(3) Uani 1 1 d . . .
P4 P 0.53750(11) 0.06931(5) 0.83928(4) 0.0186(3) Uani 1 1 d . . .
C1 C 0.4610(4) 0.0101(2) 0.66344(16) 0.0237(10) Uani 1 1 d . . .
C2 C 0.3443(5) 0.0313(2) 0.6608(2) 0.0397(14) Uani 1 1 d . . .
H2 H 0.2887 0.0097 0.6737 0.048 Uiso 1 1 calc R . .
C3 C 0.3108(6) 0.0844(3) 0.6388(2) 0.0509(17) Uani 1 1 d . . .
H3 H 0.2322 0.0979 0.6365 0.061 Uiso 1 1 calc R . .
C4 C 0.3931(6) 0.1171(3) 0.6205(2) 0.0491(16) Uani 1 1 d . . .
H4 H 0.3703 0.1529 0.6062 0.059 Uiso 1 1 calc R . .
C5 C 0.5087(6) 0.0972(3) 0.6232(2) 0.0442(15) Uani 1 1 d . . .
H5 H 0.5643 0.1196 0.6108 0.053 Uiso 1 1 calc R . .
C6 C 0.5426(5) 0.0435(2) 0.64442(18) 0.0312(12) Uani 1 1 d . . .
H6 H 0.6208 0.0299 0.6459 0.037 Uiso 1 1 calc R . .
C7 C 0.3962(4) -0.1067(2) 0.68821(17) 0.0233(11) Uani 1 1 d . . .
C8 C 0.3198(5) -0.1106(2) 0.64167(19) 0.0344(13) Uani 1 1 d . . .
H8 H 0.3271 -0.0843 0.6170 0.041 Uiso 1 1 calc R . .
C9 C 0.2338(5) -0.1536(3) 0.6328(2) 0.0459(16) Uani 1 1 d . . .
H9 H 0.1825 -0.1559 0.6020 0.055 Uiso 1 1 calc R . .
C10 C 0.2219(5) -0.1931(3) 0.6686(3) 0.0478(17) Uani 1 1 d . . .
H10 H 0.1628 -0.2218 0.6621 0.057 Uiso 1 1 calc R . .
C11 C 0.2992(6) -0.1899(3) 0.7147(2) 0.0459(16) Uani 1 1 d . . .
H11 H 0.2924 -0.2168 0.7390 0.055 Uiso 1 1 calc R . .
C12 C 0.3861(5) -0.1468(2) 0.7243(2) 0.0318(12) Uani 1 1 d . . .
H12 H 0.4379 -0.1448 0.7550 0.038 Uiso 1 1 calc R . .
C13 C 0.6233(4) -0.1235(2) 0.64813(17) 0.0232(11) Uani 1 1 d . . .
C14 C 0.6027(5) -0.1072(2) 0.59942(18) 0.0310(12) Uani 1 1 d . . .
H14 H 0.5937 -0.0681 0.5911 0.037 Uiso 1 1 calc R . .
C15 C 0.5953(5) -0.1490(3) 0.56234(19) 0.0375(14) Uani 1 1 d . . .
H15 H 0.5826 -0.1379 0.5294 0.045 Uiso 1 1 calc R . .
C16 C 0.6070(5) -0.2061(2) 0.5751(2) 0.0385(14) Uani 1 1 d . . .
C17 C 0.6228(5) -0.2226(2) 0.6238(2) 0.0393(14) Uani 1 1 d . . .
H17 H 0.6280 -0.2617 0.6320 0.047 Uiso 1 1 calc R . .
C18 C 0.6309(4) -0.1814(2) 0.66059(19) 0.0298(12) Uani 1 1 d . . .
H18 H 0.6414 -0.1926 0.6934 0.036 Uiso 1 1 calc R . .
C19 C 0.5864(8) -0.2375(4) 0.4913(2) 0.078(3) Uani 1 1 d . . .
H19A H 0.5115 -0.2168 0.4818 0.116 Uiso 1 1 calc R . .
H19B H 0.5830 -0.2725 0.4724 0.116 Uiso 1 1 calc R . .
H19C H 0.6518 -0.2137 0.4855 0.116 Uiso 1 1 calc R . .
C20 C 0.8643(4) -0.0430(2) 0.66975(17) 0.0260(11) Uani 1 1 d . . .
C21 C 0.9107(5) 0.0127(3) 0.6705(2) 0.0369(13) Uani 1 1 d . . .
H21 H 0.8950 0.0393 0.6936 0.044 Uiso 1 1 calc R . .
C22 C 0.9805(6) 0.0294(3) 0.6370(2) 0.0555(18) Uani 1 1 d . . .
H22 H 1.0098 0.0671 0.6373 0.067 Uiso 1 1 calc R . .
C23 C 1.0059(6) -0.0101(4) 0.6035(2) 0.064(2) Uani 1 1 d . . .
H23 H 1.0552 0.0006 0.5819 0.077 Uiso 1 1 calc R . .
C24 C 0.9594(6) -0.0653(3) 0.6015(2) 0.0502(17) Uani 1 1 d . . .
H24 H 0.9750 -0.0912 0.5779 0.060 Uiso 1 1 calc R . .
C25 C 0.8884(5) -0.0826(3) 0.63484(19) 0.0373(13) Uani 1 1 d . . .
H25 H 0.8575 -0.1200 0.6338 0.045 Uiso 1 1 calc R . .
C26 C 0.8515(4) -0.1223(2) 0.74905(17) 0.0245(11) Uani 1 1 d . . .
C27 C 0.8051(5) -0.1410(2) 0.78966(19) 0.0341(13) Uani 1 1 d . . .
H27 H 0.7361 -0.1234 0.7964 0.041 Uiso 1 1 calc R . .
C28 C 0.8608(5) -0.1851(2) 0.8197(2) 0.0388(14) Uani 1 1 d . . .
H28 H 0.8302 -0.1969 0.8468 0.047 Uiso 1 1 calc R . .
C29 C 0.9623(5) -0.2116(2) 0.8092(2) 0.0387(14) Uani 1 1 d . . .
H29 H 0.9988 -0.2420 0.8288 0.046 Uiso 1 1 calc R . .
C30 C 1.0098(5) -0.1932(2) 0.7697(2) 0.0396(14) Uani 1 1 d . . .
H30 H 1.0788 -0.2109 0.7632 0.048 Uiso 1 1 calc R . .
C31 C 0.9552(5) -0.1483(2) 0.73976(19) 0.0318(12) Uani 1 1 d . . .
H31 H 0.9882 -0.1358 0.7135 0.038 Uiso 1 1 calc R . .
C32 C 0.8701(4) 0.0096(2) 0.89985(16) 0.0244(11) Uani 1 1 d . . .
C33 C 0.9938(5) 0.0070(3) 0.92041(19) 0.0383(14) Uani 1 1 d . . .
H33 H 1.0453 0.0367 0.9149 0.046 Uiso 1 1 calc R . .
C34 C 1.0388(6) -0.0405(3) 0.9491(2) 0.0497(17) Uani 1 1 d . . .
H34 H 1.1210 -0.0424 0.9630 0.060 Uiso 1 1 calc R . .
C35 C 0.9647(6) -0.0848(3) 0.95746(19) 0.0419(15) Uani 1 1 d . . .
H35 H 0.9968 -0.1164 0.9766 0.050 Uiso 1 1 calc R . .
C36 C 0.8430(6) -0.0825(2) 0.93760(19) 0.0409(15) Uani 1 1 d . . .
H36 H 0.7922 -0.1124 0.9432 0.049 Uiso 1 1 calc R . .
C37 C 0.7963(5) -0.0352(2) 0.90905(19) 0.0346(13) Uani 1 1 d . . .
H37 H 0.7137 -0.0335 0.8958 0.041 Uiso 1 1 calc R . .
C38 C 0.9139(4) 0.1222(2) 0.86122(18) 0.0276(11) Uani 1 1 d . . .
C39 C 0.9448(5) 0.1445(2) 0.8191(2) 0.0355(13) Uani 1 1 d . . .
H39 H 0.9099 0.1291 0.7884 0.043 Uiso 1 1 calc R . .
C40 C 1.0275(6) 0.1895(3) 0.8223(3) 0.0543(18) Uani 1 1 d . . .
H40 H 1.0467 0.2045 0.7937 0.065 Uiso 1 1 calc R . .
C41 C 1.0811(6) 0.2120(3) 0.8671(3) 0.066(2) Uani 1 1 d . . .
H41 H 1.1372 0.2419 0.8691 0.079 Uiso 1 1 calc R . .
C42 C 1.0513(6) 0.1901(3) 0.9094(3) 0.064(2) Uani 1 1 d . . .
H42 H 1.0879 0.2051 0.9399 0.077 Uiso 1 1 calc R . .
C43 C 0.9674(5) 0.1458(3) 0.9066(2) 0.0470(16) Uani 1 1 d . . .
H43 H 0.9468 0.1318 0.9353 0.056 Uiso 1 1 calc R . .
C44 C 0.6894(4) 0.1299(2) 0.91093(16) 0.0200(10) Uani 1 1 d . . .
C45 C 0.6796(4) 0.1892(2) 0.90290(17) 0.0247(11) Uani 1 1 d . . .
H45 H 0.6667 0.2037 0.8710 0.030 Uiso 1 1 calc R . .
C46 C 0.6891(5) 0.2265(2) 0.94229(19) 0.0347(13) Uani 1 1 d . . .
H46 H 0.6822 0.2663 0.9367 0.042 Uiso 1 1 calc R . .
C47 C 0.7088(5) 0.2056(2) 0.99040(18) 0.0317(12) Uani 1 1 d . . .
C48 C 0.7170(5) 0.1463(2) 0.99838(17) 0.0287(12) Uani 1 1 d . . .
H48 H 0.7300 0.1317 1.0303 0.034 Uiso 1 1 calc R . .
C49 C 0.7058(4) 0.1087(2) 0.95860(16) 0.0249(11) Uani 1 1 d . . .
H49 H 0.7093 0.0689 0.9640 0.030 Uiso 1 1 calc R . .
C50 C 0.7333(7) 0.2249(3) 1.0764(2) 0.068(2) Uani 1 1 d . . .
H50A H 0.6655 0.2010 1.0793 0.102 Uiso 1 1 calc R . .
H50B H 0.7384 0.2570 1.0987 0.102 Uiso 1 1 calc R . .
H50C H 0.8064 0.2024 1.0844 0.102 Uiso 1 1 calc R . .
C51 C 0.4543(4) 0.0615(2) 0.88807(16) 0.0202(10) Uani 1 1 d . . .
C52 C 0.4438(5) 0.0059(2) 0.90553(18) 0.0299(12) Uani 1 1 d . . .
H52 H 0.4730 -0.0255 0.8904 0.036 Uiso 1 1 calc R . .
C53 C 0.3896(6) -0.0033(2) 0.9457(2) 0.0427(15) Uani 1 1 d . . .
H53 H 0.3839 -0.0405 0.9579 0.051 Uiso 1 1 calc R . .
C54 C 0.3445(5) 0.0432(3) 0.9673(2) 0.0412(14) Uani 1 1 d . . .
H54 H 0.3075 0.0370 0.9939 0.049 Uiso 1 1 calc R . .
C55 C 0.3531(5) 0.0983(3) 0.95024(19) 0.0388(14) Uani 1 1 d . . .
H55 H 0.3218 0.1293 0.9651 0.047 Uiso 1 1 calc R . .
C56 C 0.4086(5) 0.1080(2) 0.91076(18) 0.0309(12) Uani 1 1 d . . .
H56 H 0.4154 0.1456 0.8994 0.037 Uiso 1 1 calc R . .
C57 C 0.4737(5) 0.1303(2) 0.80068(17) 0.0248(11) Uani 1 1 d . . .
C58 C 0.5460(5) 0.1561(2) 0.77205(18) 0.0306(12) Uani 1 1 d . . .
H58 H 0.6277 0.1465 0.7772 0.037 Uiso 1 1 calc R . .
C59 C 0.4979(6) 0.1961(2) 0.73562(19) 0.0391(14) Uani 1 1 d . . .
H59 H 0.5471 0.2131 0.7165 0.047 Uiso 1 1 calc R . .
C60 C 0.3788(6) 0.2103(3) 0.7283(2) 0.0489(17) Uani 1 1 d . . .
H60 H 0.3468 0.2373 0.7043 0.059 Uiso 1 1 calc R . .
C61 C 0.3048(6) 0.1849(3) 0.7561(2) 0.0511(17) Uani 1 1 d . . .
H61 H 0.2233 0.1947 0.7506 0.061 Uiso 1 1 calc R . .
C62 C 0.2531(6) -0.0806(3) 0.8131(3) 0.067(2) Uani 1 1 d . . .
H62A H 0.3155 -0.0961 0.8394 0.080 Uiso 1 1 calc R . .
H62B H 0.2229 -0.1116 0.7902 0.080 Uiso 1 1 calc R . .
C63 C 0.1519(6) -0.0540(3) 0.8337(3) 0.062(2) Uani 1 1 d . . .
H63A H 0.1788 -0.0452 0.8684 0.074 Uiso 1 1 calc R . .
H63B H 0.0833 -0.0802 0.8298 0.074 Uiso 1 1 calc R . .
C64 C 0.1177(7) 0.0016(4) 0.8036(3) 0.084(3) Uani 1 1 d . . .
H64A H 0.0327 0.0018 0.7878 0.100 Uiso 1 1 calc R . .
H64B H 0.1358 0.0359 0.8241 0.100 Uiso 1 1 calc R . .
C65 C 0.1970(6) -0.0020(4) 0.7665(3) 0.068(2) Uani 1 1 d . . .
H65A H 0.1546 -0.0214 0.7369 0.082 Uiso 1 1 calc R . .
H65B H 0.2195 0.0365 0.7576 0.082 Uiso 1 1 calc R . .
C66 C 0.3517(5) 0.1444(3) 0.79256(19) 0.0401(14) Uani 1 1 d . . .
H66 H 0.3016 0.1271 0.8112 0.048 Uiso 1 1 calc R . .
N1 N 0.6366(3) -0.08004(16) 0.68684(13) 0.0213(9) Uani 1 1 d . . .
N2 N 0.6792(3) 0.09007(16) 0.86967(12) 0.0185(8) Uani 1 1 d . . .
O1 O 0.6057(4) -0.25154(18) 0.54224(15) 0.0553(12) Uani 1 1 d . . .
O2 O 0.7178(4) 0.24597(16) 1.02692(13) 0.0482(11) Uani 1 1 d . . .
O3 O 0.2999(4) -0.0334(2) 0.78811(17) 0.0607(13) Uani 1 1 d . . .
B1 B 0.5474(6) 0.8435(3) 0.8715(2) 0.0369(15) Uani 1 1 d . . .
B2 B 0.8183(7) 0.1560(3) 0.6883(3) 0.0404(16) Uani 1 1 d . . .
F1 F 0.5695(3) 0.89055(14) 0.84158(12) 0.0469(9) Uani 1 1 d . . .
F2 F 0.4587(4) 0.80947(17) 0.84542(14) 0.0711(12) Uani 1 1 d . . .
F3 F 0.6519(4) 0.81079(19) 0.88429(17) 0.0824(14) Uani 1 1 d . . .
F4 F 0.5159(4) 0.86541(16) 0.91248(13) 0.0702(12) Uani 1 1 d . . .
F5 F 0.7627(3) 0.11295(14) 0.71316(11) 0.0433(8) Uani 1 1 d . . .
F6 F 0.7848(4) 0.14574(17) 0.63831(12) 0.0621(11) Uani 1 1 d . . .
F7 F 0.9435(3) 0.15090(16) 0.70289(13) 0.0558(10) Uani 1 1 d . . .
F8 F 0.7806(4) 0.20965(15) 0.70015(16) 0.0663(11) Uani 1 1 d . . .
C72 C 0.0701(15) 0.1896(5) 0.5752(4) 0.162(5) Uani 1 1 d DU A 1
H72A H -0.0018 0.1795 0.5874 0.195 Uiso 1 1 calc R A 1
H72B H 0.1394 0.1877 0.6025 0.195 Uiso 1 1 calc R A 1
C73 C 0.0864(13) 0.1490(5) 0.5359(4) 0.155(5) Uani 1 1 d DU A 1
H73A H 0.1712 0.1399 0.5379 0.187 Uiso 1 1 calc R A 1
H73B H 0.0416 0.1134 0.5372 0.187 Uiso 1 1 calc R A 1
C71 C 0.0588(17) 0.2445(5) 0.5556(5) 0.175(6) Uani 1 1 d DU . .
H71A H -0.0224 0.2596 0.5534 0.210 Uiso 1 1 calc R A 1
H71B H 0.1167 0.2710 0.5749 0.210 Uiso 1 1 calc R A 1
C74 C 0.0384(13) 0.1815(6) 0.4931(4) 0.163(6) Uani 1 1 d DU . .
H74A H 0.0710 0.1693 0.4650 0.196 Uiso 1 1 calc R A 1
H74B H -0.0493 0.1803 0.4849 0.196 Uiso 1 1 calc R A 1
O5 O 0.0826(17) 0.2359(6) 0.5111(4) 0.286(7) Uani 1 1 d DU A .
C68 C 0.2180(12) 0.5099(5) 1.0228(5) 0.136(2) Uani 1 1 d D . .
H68A H 0.1479 0.4884 1.0058 0.163 Uiso 1 1 calc R . .
H68B H 0.2333 0.4990 1.0573 0.163 Uiso 1 1 calc R . .
O4 O 0.1941(8) 0.5675(5) 1.0186(3) 0.155(3) Uani 1 1 d D . .
C69 C 0.2700(12) 0.5911(5) 0.9862(5) 0.136(2) Uani 1 1 d D . .
H69A H 0.2207 0.6088 0.9571 0.163 Uiso 1 1 calc R . .
H69B H 0.3262 0.6198 1.0033 0.163 Uiso 1 1 calc R . .
C70 C 0.3329(12) 0.5419(5) 0.9733(5) 0.136(2) Uani 1 1 d D . .
H70A H 0.3023 0.5318 0.9390 0.163 Uiso 1 1 calc R . .
H70B H 0.4185 0.5505 0.9776 0.163 Uiso 1 1 calc R . .
C67 C 0.3156(12) 0.4958(5) 1.0035(5) 0.136(2) Uani 1 1 d D . .
H67A H 0.3005 0.4602 0.9845 0.163 Uiso 1 1 calc R . .
H67B H 0.3866 0.4904 1.0295 0.163 Uiso 1 1 calc R . .

loop_
_atom_site_aniso_label
_atom_site_aniso_U_11
_atom_site_aniso_U_22
_atom_site_aniso_U_33
_atom_site_aniso_U_23
_atom_site_aniso_U_13
_atom_site_aniso_U_12
Ag1 0.0271(2) 0.0277(2) 0.0243(2) -0.00625(16) 0.00670(15) -0.00060(17)
Ag2 0.0295(2) 0.0283(2) 0.0249(2) -0.00601(16) 0.00780(16) -0.00244(18)
P1 0.0172(7) 0.0231(6) 0.0224(6) -0.0020(5) 0.0041(5) 0.0007(5)
P2 0.0167(7) 0.0227(6) 0.0239(6) -0.0026(5) 0.0059(5) -0.0003(5)
P3 0.0161(7) 0.0239(7) 0.0196(6) -0.0004(5) 0.0043(5) 0.0012(5)
P4 0.0164(6) 0.0202(6) 0.0194(6) 0.0001(5) 0.0042(5) 0.0016(5)
C1 0.020(3) 0.025(3) 0.024(2) 0.000(2) 0.0020(19) 0.002(2)
C2 0.030(3) 0.038(3) 0.052(4) 0.011(3) 0.011(3) 0.009(3)
C3 0.036(4) 0.047(4) 0.069(4) 0.014(3) 0.008(3) 0.017(3)
C4 0.053(5) 0.035(3) 0.057(4) 0.020(3) 0.005(3) 0.004(3)
C5 0.045(4) 0.039(3) 0.046(3) 0.011(3) 0.005(3) -0.008(3)
C6 0.028(3) 0.033(3) 0.033(3) 0.004(2) 0.008(2) -0.001(2)
C7 0.017(3) 0.024(3) 0.030(3) -0.004(2) 0.007(2) 0.003(2)
C8 0.029(3) 0.035(3) 0.037(3) -0.007(2) 0.004(2) 0.000(3)
C9 0.028(3) 0.050(4) 0.055(4) -0.019(3) -0.002(3) -0.003(3)
C10 0.026(3) 0.033(3) 0.091(5) -0.024(3) 0.025(3) -0.007(3)
C11 0.043(4) 0.032(3) 0.072(4) 0.003(3) 0.034(3) 0.003(3)
C12 0.025(3) 0.033(3) 0.040(3) 0.001(2) 0.012(2) 0.001(2)
C13 0.015(3) 0.026(3) 0.029(3) -0.008(2) 0.005(2) 0.000(2)
C14 0.030(3) 0.031(3) 0.032(3) -0.005(2) 0.005(2) 0.000(2)
C15 0.038(4) 0.050(4) 0.025(3) -0.008(3) 0.006(2) -0.006(3)
C16 0.035(3) 0.036(3) 0.045(3) -0.022(3) 0.010(3) -0.007(3)
C17 0.046(4) 0.020(3) 0.052(4) -0.012(3) 0.010(3) -0.004(3)
C18 0.020(3) 0.036(3) 0.034(3) -0.004(2) 0.007(2) -0.002(2)
C19 0.096(7) 0.085(6) 0.054(5) -0.043(4) 0.022(4) -0.016(5)
C20 0.016(3) 0.038(3) 0.025(3) 0.003(2) 0.007(2) 0.002(2)
C21 0.028(3) 0.042(3) 0.046(3) 0.009(3) 0.018(2) 0.003(3)
C22 0.043(4) 0.066(5) 0.064(4) 0.016(4) 0.025(3) -0.010(3)
C23 0.047(4) 0.101(6) 0.054(4) 0.018(4) 0.031(3) 0.000(4)
C24 0.044(4) 0.077(5) 0.032(3) -0.007(3) 0.013(3) 0.017(4)
C25 0.027(3) 0.053(4) 0.034(3) -0.003(3) 0.011(2) 0.003(3)
C26 0.018(3) 0.023(3) 0.032(3) -0.006(2) 0.004(2) -0.001(2)
C27 0.026(3) 0.040(3) 0.037(3) 0.002(2) 0.008(2) 0.007(3)
C28 0.041(4) 0.037(3) 0.036(3) 0.012(3) 0.005(3) 0.003(3)
C29 0.033(3) 0.025(3) 0.053(4) 0.005(3) -0.002(3) 0.006(3)
C30 0.030(3) 0.038(3) 0.052(4) -0.001(3) 0.011(3) 0.010(3)
C31 0.026(3) 0.032(3) 0.038(3) 0.003(2) 0.009(2) 0.008(2)
C32 0.025(3) 0.030(3) 0.018(2) 0.001(2) 0.0048(19) 0.008(2)
C33 0.024(3) 0.052(4) 0.038(3) 0.008(3) 0.004(2) 0.007(3)
C34 0.028(4) 0.072(5) 0.045(4) 0.012(3) -0.001(3) 0.014(3)
C35 0.046(4) 0.044(4) 0.033(3) 0.008(3) 0.002(3) 0.021(3)
C36 0.054(4) 0.032(3) 0.038(3) 0.006(2) 0.012(3) 0.002(3)
C37 0.031(3) 0.038(3) 0.033(3) 0.005(2) 0.002(2) 0.005(3)
C38 0.016(3) 0.029(3) 0.038(3) -0.001(2) 0.007(2) 0.003(2)
C39 0.023(3) 0.035(3) 0.050(3) 0.008(3) 0.012(2) 0.003(2)
C40 0.035(4) 0.046(4) 0.089(5) 0.018(4) 0.030(4) 0.001(3)
C41 0.029(4) 0.042(4) 0.128(7) -0.012(4) 0.020(4) -0.012(3)
C42 0.035(4) 0.058(5) 0.092(6) -0.028(4) -0.002(4) -0.015(3)
C43 0.037(4) 0.054(4) 0.050(4) -0.017(3) 0.010(3) -0.018(3)
C44 0.019(3) 0.021(2) 0.021(2) -0.0016(19) 0.0054(19) -0.001(2)
C45 0.028(3) 0.026(3) 0.020(2) 0.002(2) 0.004(2) -0.001(2)
C46 0.047(4) 0.019(3) 0.038(3) -0.004(2) 0.007(3) -0.004(2)
C47 0.041(3) 0.030(3) 0.025(3) -0.013(2) 0.010(2) -0.010(3)
C48 0.033(3) 0.032(3) 0.021(3) -0.001(2) 0.006(2) -0.006(2)
C49 0.026(3) 0.023(3) 0.025(3) 0.003(2) 0.004(2) -0.002(2)
C50 0.102(6) 0.069(5) 0.035(4) -0.029(3) 0.020(4) -0.022(4)
C51 0.016(3) 0.025(3) 0.020(2) -0.0036(19) 0.0057(19) 0.000(2)
C52 0.026(3) 0.032(3) 0.032(3) -0.004(2) 0.008(2) -0.001(2)
C53 0.056(4) 0.035(3) 0.044(3) 0.006(3) 0.027(3) -0.012(3)
C54 0.045(4) 0.047(4) 0.039(3) 0.003(3) 0.025(3) -0.005(3)
C55 0.044(4) 0.043(3) 0.034(3) -0.002(3) 0.020(3) 0.009(3)
C56 0.032(3) 0.029(3) 0.032(3) -0.001(2) 0.009(2) 0.008(2)
C57 0.027(3) 0.024(3) 0.022(2) 0.000(2) 0.002(2) 0.006(2)
C58 0.029(3) 0.034(3) 0.027(3) 0.004(2) 0.003(2) 0.001(2)
C59 0.051(4) 0.035(3) 0.032(3) 0.009(2) 0.008(3) -0.008(3)
C60 0.067(5) 0.046(4) 0.032(3) 0.015(3) 0.007(3) 0.025(3)
C61 0.038(4) 0.068(4) 0.047(4) 0.015(3) 0.007(3) 0.032(3)
C62 0.042(4) 0.070(5) 0.098(6) -0.017(4) 0.037(4) -0.018(4)
C63 0.036(4) 0.089(6) 0.068(5) -0.028(4) 0.026(3) -0.012(4)
C64 0.056(5) 0.110(7) 0.092(6) -0.012(5) 0.031(4) 0.021(5)
C65 0.031(4) 0.098(6) 0.075(5) -0.008(4) 0.009(3) -0.008(4)
C66 0.032(3) 0.056(4) 0.035(3) 0.010(3) 0.011(2) 0.018(3)
N1 0.016(2) 0.025(2) 0.023(2) -0.0099(16) 0.0044(16) -0.0030(17)
N2 0.017(2) 0.021(2) 0.0165(18) -0.0009(15) 0.0014(15) 0.0007(17)
O1 0.066(3) 0.048(3) 0.053(3) -0.027(2) 0.017(2) -0.009(2)
O2 0.077(3) 0.033(2) 0.037(2) -0.0159(18) 0.018(2) -0.014(2)
O3 0.030(3) 0.081(3) 0.074(3) -0.028(3) 0.017(2) -0.009(2)
B1 0.032(4) 0.035(4) 0.046(4) 0.007(3) 0.014(3) 0.001(3)
B2 0.040(4) 0.031(4) 0.051(4) 0.003(3) 0.012(3) -0.011(3)
F1 0.050(2) 0.044(2) 0.050(2) 0.0197(16) 0.0193(16) 0.0005(17)
F2 0.090(3) 0.058(3) 0.066(3) -0.005(2) 0.017(2) -0.027(2)
F3 0.072(3) 0.069(3) 0.113(4) 0.039(3) 0.035(3) 0.028(2)
F4 0.120(4) 0.047(2) 0.055(2) 0.0037(18) 0.046(2) 0.007(2)
F5 0.048(2) 0.0401(19) 0.0440(18) 0.0086(15) 0.0148(15) -0.0076(16)
F6 0.074(3) 0.066(3) 0.046(2) 0.0098(18) 0.0103(19) -0.009(2)
F7 0.043(2) 0.056(2) 0.069(2) 0.0100(19) 0.0144(18) -0.0089(18)
F8 0.068(3) 0.031(2) 0.103(3) -0.0090(19) 0.026(2) -0.0059(19)
C72 0.271(15) 0.113(8) 0.094(6) 0.004(6) 0.017(9) 0.074(10)
C73 0.173(12) 0.114(7) 0.156(9) -0.046(7) -0.021(9) 0.039(8)
C71 0.285(17) 0.105(7) 0.138(10) -0.012(7) 0.049(12) 0.019(11)
C74 0.216(13) 0.188(11) 0.064(6) -0.022(6) -0.023(7) -0.098(11)
O5 0.496(19) 0.205(10) 0.161(9) 0.004(7) 0.081(12) -0.095(12)
C68 0.138(6) 0.117(5) 0.164(6) 0.027(4) 0.060(4) 0.006(5)
O4 0.120(7) 0.208(10) 0.158(7) -0.002(7) 0.077(6) 0.041(7)
C69 0.138(6) 0.117(5) 0.164(6) 0.027(4) 0.060(4) 0.006(5)
C70 0.138(6) 0.117(5) 0.164(6) 0.027(4) 0.060(4) 0.006(5)
C67 0.138(6) 0.117(5) 0.164(6) 0.027(4) 0.060(4) 0.006(5)

loop_
_atom_type_symbol
_atom_type_description
_atom_type_scat_dispersion_real
_atom_type_scat_dispersion_imag
_atom_type_scat_source
Ag Ag -0.8971 1.1015 'International Tables Vol C Tables 4.2.6.8 and 6.1.1.4'
P P 0.1023 0.0942 'International Tables Vol C Tables 4.2.6.8 and 6.1.1.4'
C C 0.0033 0.0016 'International Tables Vol C Tables 4.2.6.8 and 6.1.1.4'
N N 0.0061 0.0033 'International Tables Vol C Tables 4.2.6.8 and 6.1.1.4'
O O 0.0106 0.0060 'International Tables Vol C Tables 4.2.6.8 and 6.1.1.4'
B B 0.0013 0.0007 'International Tables Vol C Tables 4.2.6.8 and 6.1.1.4'
F F 0.0171 0.0103 'International Tables Vol C Tables 4.2.6.8 and 6.1.1.4'
H H 0.0000 0.0000 'International Tables Vol C Tables 4.2.6.8 and 6.1.1.4'

loop_
_geom_angle_atom_site_label_1
_geom_angle_atom_site_label_2
_geom_angle_atom_site_label_3
_geom_angle
P4 Ag1 P1 147.98(4)
P4 Ag1 O3 93.92(10)
P1 Ag1 O3 95.79(10)
P4 Ag1 Ag2 85.51(3)
P1 Ag1 Ag2 81.60(3)
O3 Ag1 Ag2 173.77(12)
P3 Ag2 P2 155.32(4)
P3 Ag2 Ag1 91.26(3)
P2 Ag2 Ag1 94.85(3)
N1 P1 C7 104.9(2)
N1 P1 C1 107.9(2)
C7 P1 C1 106.8(2)
N1 P1 Ag1 120.46(13)
C7 P1 Ag1 111.64(16)
C1 P1 Ag1 104.38(16)
N1 P2 C20 107.6(2)
N1 P2 C26 107.5(2)
C20 P2 C26 105.6(2)
N1 P2 Ag2 109.91(14)
C20 P2 Ag2 116.26(17)
C26 P2 Ag2 109.59(16)
N2 P3 C38 106.3(2)
N2 P3 C32 107.4(2)
C38 P3 C32 105.8(2)
N2 P3 Ag2 112.48(13)
C38 P3 Ag2 116.06(17)
C32 P3 Ag2 108.22(16)
N2 P4 C51 103.64(19)
N2 P4 C57 106.8(2)
C51 P4 C57 108.2(2)
N2 P4 Ag1 117.72(14)
C51 P4 Ag1 113.52(16)
C57 P4 Ag1 106.52(15)
C6 C1 C2 118.6(5)
C6 C1 P1 121.3(4)
C2 C1 P1 118.6(4)
C3 C2 C1 120.3(6)
C3 C2 H2 119.9
C1 C2 H2 119.9
C4 C3 C2 120.2(6)
C4 C3 H3 119.9
C2 C3 H3 119.9
C5 C4 C3 120.4(6)
C5 C4 H4 119.8
C3 C4 H4 119.8
C4 C5 C6 119.7(6)
C4 C5 H5 120.1
C6 C5 H5 120.1
C1 C6 C5 120.7(5)
C1 C6 H6 119.6
C5 C6 H6 119.6
C12 C7 C8 119.8(5)
C12 C7 P1 117.7(4)
C8 C7 P1 122.5(4)
C9 C8 C7 119.3(5)
C9 C8 H8 120.3
C7 C8 H8 120.3
C8 C9 C10 121.3(6)
C8 C9 H9 119.3
C10 C9 H9 119.3
C9 C10 C11 119.4(6)
C9 C10 H10 120.3
C11 C10 H10 120.3
C12 C11 C10 120.0(6)
C12 C11 H11 120.0
C10 C11 H11 120.0
C7 C12 C11 120.1(5)
C7 C12 H12 119.9
C11 C12 H12 119.9
C14 C13 C18 120.0(4)
C14 C13 N1 120.5(4)
C18 C13 N1 119.4(4)
C13 C14 C15 120.4(5)
C13 C14 H14 119.8
C15 C14 H14 119.8
C16 C15 C14 119.2(5)
C16 C15 H15 120.4
C14 C15 H15 120.4
C15 C16 C17 120.3(5)
C15 C16 O1 125.0(5)
C17 C16 O1 114.7(5)
C16 C17 C18 120.6(5)
C16 C17 H17 119.7
C18 C17 H17 119.7
C13 C18 C17 119.3(5)
C13 C18 H18 120.3
C17 C18 H18 120.3
O1 C19 H19A 109.5
O1 C19 H19B 109.5
H19A C19 H19B 109.5
O1 C19 H19C 109.5
H19A C19 H19C 109.5
H19B C19 H19C 109.5
C21 C20 C25 119.3(5)
C21 C20 P2 116.2(4)
C25 C20 P2 124.6(4)
C20 C21 C22 120.8(6)
C20 C21 H21 119.6
C22 C21 H21 119.6
C23 C22 C21 119.6(6)
C23 C22 H22 120.2
C21 C22 H22 120.2
C22 C23 C24 120.7(6)
C22 C23 H23 119.6
C24 C23 H23 119.6
C23 C24 C25 120.2(6)
C23 C24 H24 119.9
C25 C24 H24 119.9
C20 C25 C24 119.4(6)
C20 C25 H25 120.3
C24 C25 H25 120.3
C31 C26 C27 119.0(5)
C31 C26 P2 124.6(4)
C27 C26 P2 116.0(4)
C28 C27 C26 120.7(5)
C28 C27 H27 119.7
C26 C27 H27 119.7
C29 C28 C27 119.6(5)
C29 C28 H28 120.2
C27 C28 H28 120.2
C28 C29 C30 120.3(5)
C28 C29 H29 119.8
C30 C29 H29 119.8
C29 C30 C31 120.4(5)
C29 C30 H30 119.8
C31 C30 H30 119.8
C26 C31 C30 119.9(5)
C26 C31 H31 120.0
C30 C31 H31 120.0
C37 C32 C33 118.9(5)
C37 C32 P3 118.1(4)
C33 C32 P3 122.3(4)
C34 C33 C32 118.9(6)
C34 C33 H33 120.5
C32 C33 H33 120.5
C35 C34 C33 121.4(6)
C35 C34 H34 119.3
C33 C34 H34 119.3
C34 C35 C36 120.0(5)
C34 C35 H35 120.0
C36 C35 H35 120.0
C35 C36 C37 119.3(6)
C35 C36 H36 120.3
C37 C36 H36 120.3
C32 C37 C36 121.4(5)
C32 C37 H37 119.3
C36 C37 H37 119.3
C39 C38 C43 118.8(5)
C39 C38 P3 117.6(4)
C43 C38 P3 123.6(4)
C38 C39 C40 120.4(6)
C38 C39 H39 119.8
C40 C39 H39 119.8
C41 C40 C39 120.5(6)
C41 C40 H40 119.7
C39 C40 H40 119.7
C40 C41 C42 119.5(6)
C40 C41 H41 120.2
C42 C41 H41 120.2
C41 C42 C43 120.5(7)
C41 C42 H42 119.7
C43 C42 H42 119.7
C42 C43 C38 120.2(6)
C42 C43 H43 119.9
C38 C43 H43 119.9
C49 C44 C45 119.5(4)
C49 C44 N2 120.1(4)
C45 C44 N2 120.4(4)
C46 C45 C44 119.9(4)
C46 C45 H45 120.0
C44 C45 H45 120.0
C45 C46 C47 120.9(5)
C45 C46 H46 119.6
C47 C46 H46 119.6
O2 C47 C48 124.3(5)
O2 C47 C46 116.5(5)
C48 C47 C46 119.2(4)
C47 C48 C49 119.9(4)
C47 C48 H48 120.1
C49 C48 H48 120.1
C44 C49 C48 120.6(4)
C44 C49 H49 119.7
C48 C49 H49 119.7
O2 C50 H50A 109.5
O2 C50 H50B 109.5
H50A C50 H50B 109.5
O2 C50 H50C 109.5
H50A C50 H50C 109.5
H50B C50 H50C 109.5
C52 C51 C56 119.3(4)
C52 C51 P4 116.7(4)
C56 C51 P4 123.9(4)
C51 C52 C53 120.2(5)
C51 C52 H52 119.9
C53 C52 H52 119.9
C54 C53 C52 119.5(5)
C54 C53 H53 120.2
C52 C53 H53 120.2
C55 C54 C53 121.0(5)
C55 C54 H54 119.5
C53 C54 H54 119.5
C54 C55 C56 119.9(5)
C54 C55 H55 120.0
C56 C55 H55 120.0
C55 C56 C51 120.0(5)
C55 C56 H56 120.0
C51 C56 H56 120.0
C58 C57 C66 119.3(5)
C58 C57 P4 117.3(4)
C66 C57 P4 122.3(4)
C57 C58 C59 120.8(5)
C57 C58 H58 119.6
C59 C58 H58 119.6
C60 C59 C58 119.6(5)
C60 C59 H59 120.2
C58 C59 H59 120.2
C59 C60 C61 120.7(5)
C59 C60 H60 119.7
C61 C60 H60 119.7
C60 C61 C66 120.4(6)
C60 C61 H61 119.8
C66 C61 H61 119.8
O3 C62 C63 104.8(6)
O3 C62 H62A 110.8
C63 C62 H62A 110.8
O3 C62 H62B 110.8
C63 C62 H62B 110.8
H62A C62 H62B 108.9
C62 C63 C64 105.1(6)
C62 C63 H63A 110.7
C64 C63 H63A 110.7
C62 C63 H63B 110.7
C64 C63 H63B 110.7
H63A C63 H63B 108.8
C65 C64 C63 102.0(6)
C65 C64 H64A 111.4
C63 C64 H64A 111.4
C65 C64 H64B 111.4
C63 C64 H64B 111.4
H64A C64 H64B 109.2
O3 C65 C64 107.2(7)
O3 C65 H65A 110.3
C64 C65 H65A 110.3
O3 C65 H65B 110.3
C64 C65 H65B 110.3
H65A C65 H65B 108.5
C57 C66 C61 119.3(5)
C57 C66 H66 120.4
C61 C66 H66 120.4
C13 N1 P2 119.4(3)
C13 N1 P1 120.0(3)
P2 N1 P1 120.6(2)
C44 N2 P3 119.9(3)
C44 N2 P4 118.6(3)
P3 N2 P4 121.5(2)
C16 O1 C19 117.3(5)
C47 O2 C50 117.0(5)
C65 O3 C62 104.1(5)
C65 O3 Ag1 129.1(4)
C62 O3 Ag1 126.8(4)
F2 B1 F4 111.7(5)
F2 B1 F3 108.5(5)
F4 B1 F3 110.2(5)
F2 B1 F1 109.3(5)
F4 B1 F1 108.2(5)
F3 B1 F1 108.9(5)
F8 B2 F6 111.2(5)
F8 B2 F7 110.7(5)
F6 B2 F7 109.1(5)
F8 B2 F5 109.0(5)
F6 B2 F5 108.0(5)
F7 B2 F5 108.8(5)
C71 C72 C73 108.0(10)
C71 C72 H72A 110.1
C73 C72 H72A 110.1
C71 C72 H72B 110.1
C73 C72 H72B 110.1
H72A C72 H72B 108.4
C74 C73 C72 101.5(10)
C74 C73 H73A 111.5
C72 C73 H73A 111.5
C74 C73 H73B 111.5
C72 C73 H73B 111.5
H73A C73 H73B 109.3
O5 C71 C72 102.1(11)
O5 C71 H71A 111.4
C72 C71 H71A 111.4
O5 C71 H71B 111.3
C72 C71 H71B 111.3
H71A C71 H71B 109.2
O5 C74 C73 97.4(9)
O5 C74 H74A 112.3
C73 C74 H74A 112.3
O5 C74 H74B 112.3
C73 C74 H74B 112.3
H74A C74 H74B 109.9
C71 O5 C74 109.7(13)
O4 C68 C67 111.4(10)
O4 C68 H68A 109.4
C67 C68 H68A 109.4
O4 C68 H68B 109.3
C67 C68 H68B 109.4
H68A C68 H68B 108.0
C68 O4 C69 106.5(9)
C70 C69 O4 104.1(9)
C70 C69 H69A 110.9
O4 C69 H69A 110.9
C70 C69 H69B 110.9
O4 C69 H69B 110.9
H69A C69 H69B 109.0
C67 C70 C69 108.6(10)
C67 C70 H70A 110.0
C69 C70 H70A 110.0
C67 C70 H70B 110.0
C69 C70 H70B 110.0
H70A C70 H70B 108.3
C68 C67 C70 106.2(11)
C68 C67 H67A 110.5
C70 C67 H67A 110.5
C68 C67 H67B 110.5
C70 C67 H67B 110.5
H67A C67 H67B 108.7

loop_
_geom_bond_atom_site_label_1
_geom_bond_atom_site_label_2
_geom_bond_distance
Ag1 P4 2.4144(12)
Ag1 P1 2.4153(12)
Ag1 O3 2.565(4)
Ag1 Ag2 2.9034(5)
Ag2 P3 2.4048(12)
Ag2 P2 2.4110(12)
P1 N1 1.711(4)
P1 C7 1.807(5)
P1 C1 1.817(5)
P2 N1 1.709(4)
P2 C20 1.810(5)
P2 C26 1.816(5)
P3 N2 1.700(4)
P3 C38 1.806(5)
P3 C32 1.819(5)
P4 N2 1.715(4)
P4 C51 1.808(4)
P4 C57 1.824(5)
C1 C6 1.386(7)
C1 C2 1.393(7)
C2 C3 1.384(8)
C2 H2 0.9300
C3 C4 1.373(9)
C3 H3 0.9300
C4 C5 1.370(9)
C4 H4 0.9300
C5 C6 1.391(8)
C5 H5 0.9300
C6 H6 0.9300
C7 C12 1.384(7)
C7 C8 1.399(7)
C8 C9 1.374(8)
C8 H8 0.9300
C9 C10 1.375(9)
C9 H9 0.9300
C10 C11 1.393(9)
C10 H10 0.9300
C11 C12 1.384(8)
C11 H11 0.9300
C12 H12 0.9300
C13 C14 1.375(7)
C13 C18 1.378(7)
C13 N1 1.453(6)
C14 C15 1.400(7)
C14 H14 0.9300
C15 C16 1.364(8)
C15 H15 0.9300
C16 C17 1.379(8)
C16 O1 1.386(6)
C17 C18 1.384(7)
C17 H17 0.9300
C18 H18 0.9300
C19 O1 1.421(8)
C19 H19A 0.9600
C19 H19B 0.9600
C19 H19C 0.9600
C20 C21 1.386(8)
C20 C25 1.398(7)
C21 C22 1.389(8)
C21 H21 0.9300
C22 C23 1.373(10)
C22 H22 0.9300
C23 C24 1.374(10)
C23 H23 0.9300
C24 C25 1.401(8)
C24 H24 0.9300
C25 H25 0.9300
C26 C31 1.386(7)
C26 C27 1.404(7)
C27 C28 1.381(7)
C27 H27 0.9300
C28 C29 1.381(8)
C28 H28 0.9300
C29 C30 1.381(8)
C29 H29 0.9300
C30 C31 1.389(7)
C30 H30 0.9300
C31 H31 0.9300
C32 C37 1.382(7)
C32 C33 1.397(7)
C33 C34 1.388(8)
C33 H33 0.9300
C34 C35 1.369(9)
C34 H34 0.9300
C35 C36 1.371(8)
C35 H35 0.9300
C36 C37 1.387(7)
C36 H36 0.9300
C37 H37 0.9300
C38 C39 1.386(7)
C38 C43 1.391(7)
C39 C40 1.388(8)
C39 H39 0.9300
C40 C41 1.368(10)
C40 H40 0.9300
C41 C42 1.380(10)
C41 H41 0.9300
C42 C43 1.384(9)
C42 H42 0.9300
C43 H43 0.9300
C44 C49 1.386(6)
C44 C45 1.386(6)
C44 N2 1.453(6)
C45 C46 1.378(7)
C45 H45 0.9300
C46 C47 1.393(7)
C46 H46 0.9300
C47 O2 1.364(6)
C47 C48 1.386(7)
C48 C49 1.389(7)
C48 H48 0.9300
C49 H49 0.9300
C50 O2 1.433(7)
C50 H50A 0.9600
C50 H50B 0.9600
C50 H50C 0.9600
C51 C52 1.385(7)
C51 C56 1.396(7)
C52 C53 1.394(7)
C52 H52 0.9300
C53 C54 1.375(8)
C53 H53 0.9300
C54 C55 1.367(8)
C54 H54 0.9300
C55 C56 1.387(7)
C55 H55 0.9300
C56 H56 0.9300
C57 C58 1.384(7)
C57 C66 1.388(7)
C58 C59 1.394(7)
C58 H58 0.9300
C59 C60 1.357(8)
C59 H59 0.9300
C60 C61 1.379(9)
C60 H60 0.9300
C61 C66 1.397(8)
C61 H61 0.9300
C62 O3 1.448(8)
C62 C63 1.508(9)
C62 H62A 0.9700
C62 H62B 0.9700
C63 C64 1.535(11)
C63 H63A 0.9700
C63 H63B 0.9700
C64 C65 1.500(10)
C64 H64A 0.9700
C64 H64B 0.9700
C65 O3 1.396(8)
C65 H65A 0.9700
C65 H65B 0.9700
C66 H66 0.9300
B1 F2 1.357(8)
B1 F4 1.357(7)
B1 F3 1.383(8)
B1 F1 1.419(7)
B2 F8 1.370(8)
B2 F6 1.381(8)
B2 F7 1.392(8)
B2 F5 1.425(7)
C72 C71 1.374(12)
C72 C73 1.476(11)
C72 H72A 0.9700
C72 H72B 0.9700
C73 C74 1.413(11)
C73 H73A 0.9700
C73 H73B 0.9700
C71 O5 1.331(12)
C71 H71A 0.9700
C71 H71B 0.9700
C74 O5 1.405(12)
C74 H74A 0.9700
C74 H74B 0.9700
C68 O4 1.356(10)
C68 C67 1.360(11)
C68 H68A 0.9700
C68 H68B 0.9700
O4 C69 1.470(10)
C69 C70 1.423(11)
C69 H69A 0.9700
C69 H69B 0.9700
C70 C67 1.392(11)
C70 H70A 0.9700
C70 H70B 0.9700
C67 H67A 0.9700
C67 H67B 0.9700
